data_7002632
loop_
_publ_author_name
'Mandal, Debashree'
'Chauhan, Mala'
'Arjmand, Farukh'
'Arom\'i, Guillem'
'Ray, Debashis'

_publ_section_title
;
 Interaction with DNA of a heteronuclear [Na2Cu4] coordination cluster
 obtained from the assembly of two hydroxo-bridged [CuII2] units by a
 dimeric sodium nitrate template
;
_journal_issue 42
_journal_name_full 'Dalton Transactions'
_journal_page_first 9183
_journal_paper_doi 10.1039/b909249h
_journal_year 2009
_chemical_formula_sum 'C26 H30 Cu4 N6 Na2 O23'
_chemical_formula_weight 1094.70
_chemical_name_systematic
;
?
;
_space_group_IT_number 15
_symmetry_cell_setting monoclinic
_symmetry_space_group_name_Hall '-C 2yc'
_symmetry_space_group_name_H-M 'C 1 2/c 1'
_atom_sites_solution_hydrogens geom
_atom_sites_solution_primary direct
_atom_sites_solution_secondary difmap
_audit_creation_method SHELXL-97
_cell_angle_alpha 90.00
_cell_angle_beta 115.98(5)
_cell_angle_gamma 90.00
_cell_formula_units_Z 4
_cell_length_a 28.09(3)
_cell_length_b 9.13(2)
_cell_length_c 18.26(3)
_cell_measurement_reflns_used 25
_cell_measurement_temperature 293(2)
_cell_measurement_theta_max 24.97
_cell_measurement_theta_min 1.61
_cell_volume 4210(13)
_computing_structure_refinement 'SHELXL-97 (Sheldrick, 1997)'
_diffrn_ambient_temperature 293(2)
_diffrn_measured_fraction_theta_full 1.000
_diffrn_measured_fraction_theta_max 1.000
_diffrn_measurement_device_type CAD4
_diffrn_measurement_method /W-scan
_diffrn_radiation_monochromator graphite
_diffrn_radiation_source 'fine-focus sealed tube'
_diffrn_radiation_type MoK\a
_diffrn_radiation_wavelength 0.71073
_diffrn_reflns_av_R_equivalents 0.0867
_diffrn_reflns_av_sigmaI/netI 0.0623
_diffrn_reflns_limit_h_max 33
_diffrn_reflns_limit_h_min 0
_diffrn_reflns_limit_k_max 10
_diffrn_reflns_limit_k_min 0
_diffrn_reflns_limit_l_max 19
_diffrn_reflns_limit_l_min -21
_diffrn_reflns_number 3783
_diffrn_reflns_theta_full 24.97
_diffrn_reflns_theta_max 24.97
_diffrn_reflns_theta_min 1.61
_diffrn_standards_interval_time 60
_diffrn_standards_number 25
_exptl_absorpt_coefficient_mu 2.103
_exptl_absorpt_correction_T_max 0.6434
_exptl_absorpt_correction_T_min 0.5181
_exptl_absorpt_correction_type none
_exptl_crystal_colour green
_exptl_crystal_density_diffrn 1.727
_exptl_crystal_density_method 'not measured'
_exptl_crystal_description block
_exptl_crystal_F_000 2200
_exptl_crystal_size_max 0.36
_exptl_crystal_size_mid 0.34
_exptl_crystal_size_min 0.23
_refine_diff_density_max 1.072
_refine_diff_density_min -0.935
_refine_diff_density_rms 0.174
_refine_ls_extinction_method none
_refine_ls_goodness_of_fit_ref 1.069
_refine_ls_hydrogen_treatment constr
_refine_ls_matrix_type full
_refine_ls_number_parameters 276
_refine_ls_number_reflns 3710
_refine_ls_number_restraints 0
_refine_ls_restrained_S_all 1.069
_refine_ls_R_factor_all 0.1029
_refine_ls_R_factor_gt 0.0593
_refine_ls_shift/su_max 0.000
_refine_ls_shift/su_mean 0.000
_refine_ls_structure_factor_coef Fsqd
_refine_ls_weighting_details 'calc w=1/[\s^2^(Fo^2^)+(0.1060P)^2^+0.0000P] where P=(Fo^2^+2Fc^2^)/3'
_refine_ls_weighting_scheme calc
_refine_ls_wR_factor_gt 0.1524
_refine_ls_wR_factor_ref 0.1727
_reflns_number_gt 2617
_reflns_number_total 3710
_reflns_threshold_expression >2sigma(I)
_cod_data_source_file b909249h.txt
_cod_data_source_block 1
_cod_depositor_comments
;
The following automatic conversions were performed:
'_symmetry_cell_setting' value 'Monoclinic' changed to 'monoclinic'
according to '/home/saulius/struct/CIF-dictionaries/cif_core.dic'
dictionary named 'cif_core.dic' version 2.4.1 from 2010-06-29.

Automatic conversion script
Id: cif_fix_enum 1527 2010-12-29 10:47:43Z saulius 
;
_cod_original_cell_volume 4210(12)
_cod_original_sg_symbol_H-M C2/c
_cod_database_code 7002632

loop_
_symmetry_equiv_pos_as_xyz
'x, y, z'
'-x, y, -z+1/2'
'x+1/2, y+1/2, z'
'-x+1/2, y+1/2, -z+1/2'
'-x, -y, -z'
'x, -y, z-1/2'
'-x+1/2, -y+1/2, -z'
'x+1/2, -y+1/2, z-1/2'

loop_
_atom_site_label
_atom_site_type_symbol
_atom_site_fract_x
_atom_site_fract_y
_atom_site_fract_z
_atom_site_U_iso_or_equiv
_atom_site_adp_type
_atom_site_occupancy
_atom_site_symmetry_multiplicity
_atom_site_calc_flag
_atom_site_refinement_flags
_atom_site_disorder_assembly
_atom_site_disorder_group
Na1 Na 0.05889(10) -0.0794(3) 0.05216(16) 0.0402(7) Uani 1 1 d . . .
O6 O 0.1521(2) -0.0741(8) 0.1490(3) 0.0616(17) Uani 1 1 d . . .
O7 O 0.2176(2) -0.1835(7) 0.1400(3) 0.0605(16) Uani 1 1 d . . .
N3 N 0.1700(2) -0.1541(7) 0.1115(4) 0.0425(15) Uani 1 1 d . . .
O5 O 0.1385(2) -0.2009(6) 0.0423(3) 0.0553(14) Uani 1 1 d . . .
O9 O 0.01992(19) 0.1459(5) 0.0685(3) 0.0404(11) Uani 1 1 d . . .
O10 O 0.0220(2) -0.2817(6) -0.1640(3) 0.0471(13) Uani 1 1 d . . .
O11 O 0.0000 0.0844(8) -0.2500 0.0414(16) Uani 1 2 d S . .
O8 O 0.0189(2) -0.2062(6) 0.1241(3) 0.0503(13) Uani 1 1 d . . .
O12 O 0.0208(2) 0.4812(6) -0.0614(4) 0.0577(15) Uani 1 1 d . . .
Cu1 Cu 0.13988(3) 0.22855(9) 0.05543(5) 0.0316(3) Uani 1 1 d . . .
Cu2 Cu 0.13690(3) 0.00650(9) -0.06333(4) 0.0296(2) Uani 1 1 d . . .
O3 O 0.18882(16) 0.1141(5) 0.0295(3) 0.0334(10) Uani 1 1 d . . .
O4 O 0.09012(16) 0.0996(5) -0.0257(3) 0.0319(10) Uani 1 1 d . . .
O1 O 0.08832(17) -0.0753(6) -0.1638(3) 0.0374(11) Uani 1 1 d . . .
N1 N 0.1930(2) -0.0738(6) -0.0849(3) 0.0311(12) Uani 1 1 d . . .
N2 N 0.1971(2) 0.3322(6) 0.1395(3) 0.0356(13) Uani 1 1 d . . .
O2 O 0.09319(18) 0.3550(5) 0.0745(3) 0.0414(12) Uani 1 1 d . . .
C5 C 0.2412(2) 0.1149(7) 0.0625(4) 0.0281(14) Uani 1 1 d . . .
C4 C 0.2687(3) 0.0280(7) 0.0301(4) 0.0284(14) Uani 1 1 d . . .
C7 C 0.3262(3) 0.1967(7) 0.1672(4) 0.0329(15) Uani 1 1 d . . .
H7 H 0.3453 0.2545 0.2126 0.039 Uiso 1 1 calc R . .
C9 C 0.2429(3) -0.0622(7) -0.0424(4) 0.0306(14) Uani 1 1 d . . .
H8 H 0.2646 -0.1157 -0.0591 0.037 Uiso 1 1 calc R . .
C6 C 0.2709(2) 0.2041(7) 0.1321(3) 0.0288(14) Uani 1 1 d . . .
C8 C 0.2467(3) 0.3090(7) 0.1659(4) 0.0333(15) Uani 1 1 d . . .
H9 H 0.2694 0.3636 0.2106 0.040 Uiso 1 1 calc R . .
C3 C 0.3247(3) 0.0281(8) 0.0689(4) 0.0343(15) Uani 1 1 d . . .
H3 H 0.3425 -0.0287 0.0465 0.041 Uiso 1 1 calc R . .
C13 C 0.1209(4) 0.4425(13) 0.1428(7) 0.090(4) Uani 1 1 d . . .
H12A H 0.1131 0.4076 0.1865 0.108 Uiso 1 1 calc R . .
H12B H 0.1071 0.5414 0.1298 0.108 Uiso 1 1 calc R . .
C2 C 0.3541(2) 0.1077(7) 0.1379(4) 0.0323(15) Uani 1 1 d . . .
C10 C 0.1705(3) -0.1648(9) -0.1593(4) 0.0419(17) Uani 1 1 d . . .
H13A H 0.1684 -0.2664 -0.1455 0.050 Uiso 1 1 calc R . .
H13B H 0.1926 -0.1591 -0.1878 0.050 Uiso 1 1 calc R . .
C11 C 0.1157(3) -0.1052(8) -0.2123(4) 0.0395(17) Uani 1 1 d . . .
H14A H 0.1187 -0.0160 -0.2389 0.047 Uiso 1 1 calc R . .
H14B H 0.0959 -0.1762 -0.2541 0.047 Uiso 1 1 calc R . .
C12 C 0.1767(3) 0.4495(10) 0.1726(5) 0.060(2) Uani 1 1 d . . .
H11A H 0.1930 0.4422 0.2316 0.072 Uiso 1 1 calc R . .
H11B H 0.1864 0.5435 0.1583 0.072 Uiso 1 1 calc R . .
C1 C 0.4138(3) 0.1039(9) 0.1803(5) 0.0483(19) Uani 1 1 d . . .
H1A H 0.4262 0.1669 0.2271 0.072 Uiso 1 1 calc R . .
H1B H 0.4276 0.1369 0.1435 0.072 Uiso 1 1 calc R . .
H1C H 0.4255 0.0056 0.1973 0.072 Uiso 1 1 calc R . .

loop_
_atom_site_aniso_label
_atom_site_aniso_U_11
_atom_site_aniso_U_22
_atom_site_aniso_U_33
_atom_site_aniso_U_23
_atom_site_aniso_U_13
_atom_site_aniso_U_12
Na1 0.0404(15) 0.0437(17) 0.0374(15) 0.0073(13) 0.0178(12) 0.0070(13)
O6 0.056(3) 0.093(5) 0.041(3) -0.004(3) 0.027(3) 0.027(3)
O7 0.046(3) 0.074(4) 0.059(4) 0.002(3) 0.021(3) 0.023(3)
N3 0.051(4) 0.040(4) 0.040(3) 0.017(3) 0.024(3) 0.016(3)
O5 0.059(4) 0.042(3) 0.052(3) -0.004(3) 0.012(3) -0.001(3)
O9 0.050(3) 0.040(3) 0.033(2) -0.002(2) 0.020(2) 0.002(2)
O10 0.064(3) 0.043(3) 0.043(3) 0.002(2) 0.032(3) 0.003(3)
O11 0.046(4) 0.042(4) 0.033(3) 0.000 0.014(3) 0.000
O8 0.066(4) 0.050(3) 0.040(3) 0.008(2) 0.028(3) 0.000(3)
O12 0.074(4) 0.050(4) 0.068(4) 0.009(3) 0.049(3) 0.009(3)
Cu1 0.0378(5) 0.0294(5) 0.0296(4) -0.0048(3) 0.0167(4) 0.0015(4)
Cu2 0.0319(4) 0.0320(5) 0.0236(4) -0.0054(3) 0.0110(3) 0.0012(3)
O3 0.029(2) 0.039(3) 0.030(2) -0.012(2) 0.0111(19) -0.003(2)
O4 0.031(2) 0.031(3) 0.031(2) -0.0058(19) 0.0121(19) 0.001(2)
O1 0.038(3) 0.046(3) 0.025(2) -0.010(2) 0.011(2) 0.000(2)
N1 0.040(3) 0.029(3) 0.026(3) -0.006(2) 0.016(2) -0.003(2)
N2 0.045(4) 0.029(3) 0.035(3) -0.012(2) 0.019(3) -0.001(3)
O2 0.046(3) 0.036(3) 0.050(3) -0.009(2) 0.028(2) 0.004(2)
C5 0.034(4) 0.025(3) 0.025(3) 0.003(3) 0.013(3) 0.000(3)
C4 0.039(4) 0.022(3) 0.028(3) 0.001(3) 0.018(3) -0.001(3)
C7 0.039(4) 0.029(4) 0.023(3) -0.001(3) 0.007(3) -0.008(3)
C9 0.034(4) 0.030(4) 0.031(3) -0.006(3) 0.018(3) 0.002(3)
C6 0.038(4) 0.027(3) 0.023(3) -0.001(3) 0.014(3) 0.001(3)
C8 0.043(4) 0.029(4) 0.023(3) -0.005(3) 0.011(3) -0.004(3)
C3 0.038(4) 0.033(4) 0.036(4) 0.003(3) 0.020(3) -0.001(3)
C13 0.058(6) 0.092(8) 0.109(9) -0.063(7) 0.027(6) 0.000(6)
C2 0.031(3) 0.037(4) 0.029(3) 0.004(3) 0.013(3) -0.002(3)
C10 0.052(4) 0.042(4) 0.032(4) -0.012(3) 0.019(3) 0.004(4)
C11 0.049(4) 0.044(4) 0.027(3) -0.012(3) 0.018(3) -0.003(3)
C12 0.064(6) 0.053(5) 0.065(5) -0.028(4) 0.028(5) 0.009(4)
C1 0.033(4) 0.054(5) 0.056(5) -0.010(4) 0.018(4) -0.003(4)

loop_
_atom_type_symbol
_atom_type_description
_atom_type_scat_dispersion_real
_atom_type_scat_dispersion_imag
_atom_type_scat_source
C C 0.0033 0.0016 'International Tables Vol C Tables 4.2.6.8 and 6.1.1.4'
H H 0.0000 0.0000 'International Tables Vol C Tables 4.2.6.8 and 6.1.1.4'
Cu Cu 0.3201 1.2651 'International Tables Vol C Tables 4.2.6.8 and 6.1.1.4'
N N 0.0061 0.0033 'International Tables Vol C Tables 4.2.6.8 and 6.1.1.4'
Na Na 0.0362 0.0249 'International Tables Vol C Tables 4.2.6.8 and 6.1.1.4'
O O 0.0106 0.0060 'International Tables Vol C Tables 4.2.6.8 and 6.1.1.4'

loop_
_geom_angle_atom_site_label_1
_geom_angle_atom_site_label_2
_geom_angle_atom_site_label_3
_geom_angle
_geom_angle_site_symmetry_1
_geom_angle_site_symmetry_3
_geom_angle_publ_flag
O8 Na1 O9 89.8(2) . . ?
O8 Na1 O9 85.2(2) . 5 ?
O9 Na1 O9 92.48(19) . 5 ?
O8 Na1 O6 103.1(2) . . ?
O9 Na1 O6 107.2(2) . . ?
O9 Na1 O6 158.5(2) 5 . ?
O8 Na1 O4 168.6(2) . . ?
O9 Na1 O4 79.0(2) . . ?
O9 Na1 O4 93.1(2) 5 . ?
O6 Na1 O4 82.5(2) . . ?
O8 Na1 O5 117.8(2) . . ?
O9 Na1 O5 146.4(2) . . ?
O9 Na1 O5 107.7(2) 5 . ?
O6 Na1 O5 50.8(2) . . ?
O4 Na1 O5 73.5(2) . . ?
O8 Na1 N3 111.8(2) . . ?
O9 Na1 N3 128.8(2) . . ?
O9 Na1 N3 133.4(2) 5 . ?
O6 Na1 N3 25.15(18) . . ?
O4 Na1 N3 77.49(18) . . ?
O5 Na1 N3 25.68(17) . . ?
O8 Na1 Na1 86.38(19) . 5 ?
O9 Na1 Na1 46.36(14) . 5 ?
O9 Na1 Na1 46.12(15) 5 5 ?
O6 Na1 Na1 152.5(2) . 5 ?
O4 Na1 Na1 84.31(17) . 5 ?
O5 Na1 Na1 145.24(19) . 5 ?
N3 Na1 Na1 161.78(18) . 5 ?
O8 Na1 Cu1 145.23(17) . . ?
O9 Na1 Cu1 69.47(19) . . ?
O9 Na1 Cu1 122.04(16) 5 . ?
O6 Na1 Cu1 60.13(19) . . ?
O4 Na1 Cu1 31.04(11) . . ?
O5 Na1 Cu1 77.02(19) . . ?
N3 Na1 Cu1 66.99(17) . . ?
Na1 Na1 Cu1 97.54(16) 5 . ?
N3 O6 Na1 98.9(5) . . ?
O7 N3 O6 121.3(7) . . ?
O7 N3 O5 120.4(6) . . ?
O6 N3 O5 118.3(6) . . ?
O7 N3 Na1 177.2(5) . . ?
O6 N3 Na1 56.0(4) . . ?
O5 N3 Na1 62.4(4) . . ?
N3 O5 Na1 91.9(4) . . ?
Na1 O9 Na1 87.52(19) . 5 ?
O2 Cu1 N2 87.5(2) . . ?
O2 Cu1 O4 100.8(2) . . ?
N2 Cu1 O4 171.0(2) . . ?
O2 Cu1 O3 174.4(2) . . ?
N2 Cu1 O3 91.5(2) . . ?
O4 Cu1 O3 80.6(2) . . ?
O2 Cu1 Cu2 139.33(16) . . ?
N2 Cu1 Cu2 132.31(18) . . ?
O4 Cu1 Cu2 40.19(14) . . ?
O3 Cu1 Cu2 40.97(13) . . ?
O2 Cu1 Na1 89.8(2) . . ?
N2 Cu1 Na1 134.50(19) . . ?
O4 Cu1 Na1 43.19(16) . . ?
O3 Cu1 Na1 94.89(19) . . ?
Cu2 Cu1 Na1 68.66(11) . . ?
O1 Cu2 O4 101.8(2) . . ?
O1 Cu2 N1 87.6(2) . . ?
O4 Cu2 N1 170.6(2) . . ?
O1 Cu2 O3 171.0(2) . . ?
O4 Cu2 O3 80.5(2) . . ?
N1 Cu2 O3 90.2(2) . . ?
O1 Cu2 Cu1 139.54(15) . . ?
O4 Cu2 Cu1 40.27(13) . . ?
N1 Cu2 Cu1 130.59(16) . . ?
O3 Cu2 Cu1 40.78(14) . . ?
C5 O3 Cu1 130.6(4) . . ?
C5 O3 Cu2 131.1(4) . . ?
Cu1 O3 Cu2 98.2(2) . . ?
Cu2 O4 Cu1 99.5(2) . . ?
Cu2 O4 Na1 111.7(2) . . ?
Cu1 O4 Na1 105.8(2) . . ?
C11 O1 Cu2 108.7(4) . . ?
C9 N1 C10 121.2(6) . . ?
C9 N1 Cu2 128.5(4) . . ?
C10 N1 Cu2 110.2(4) . . ?
C8 N2 C12 121.6(6) . . ?
C8 N2 Cu1 127.9(5) . . ?
C12 N2 Cu1 110.4(5) . . ?
C13 O2 Cu1 110.7(5) . . ?
O3 C5 C4 120.8(6) . . ?
O3 C5 C6 120.5(5) . . ?
C4 C5 C6 118.7(6) . . ?
C5 C4 C3 118.9(6) . . ?
C5 C4 C9 123.8(6) . . ?
C3 C4 C9 117.2(6) . . ?
C2 C7 C6 123.6(6) . . ?
N1 C9 C4 125.3(6) . . ?
C7 C6 C5 118.6(6) . . ?
C7 C6 C8 117.9(6) . . ?
C5 C6 C8 123.4(6) . . ?
N2 C8 C6 125.6(6) . . ?
C2 C3 C4 123.5(6) . . ?
O2 C13 C12 117.3(8) . . ?
C3 C2 C7 116.6(6) . . ?
C3 C2 C1 123.2(6) . . ?
C7 C2 C1 120.3(6) . . ?
N1 C10 C11 106.8(6) . . ?
O1 C11 C10 110.2(5) . . ?
C13 C12 N2 112.0(7) . . ?

loop_
_geom_bond_atom_site_label_1
_geom_bond_atom_site_label_2
_geom_bond_distance
_geom_bond_site_symmetry_2
_geom_bond_publ_flag
Na1 O8 2.370(6) . ?
Na1 O9 2.409(7) . ?
Na1 O9 2.419(6) 5 ?
Na1 O6 2.434(7) . ?
Na1 O4 2.560(6) . ?
Na1 O5 2.573(7) . ?
Na1 N3 2.902(7) . ?
Na1 Na1 3.340(6) 5 ?
Na1 Cu1 3.600(6) . ?
O6 N3 1.248(8) . ?
O7 N3 1.231(8) . ?
N3 O5 1.258(8) . ?
O9 Na1 2.419(6) 5 ?
Cu1 O2 1.891(5) . ?
Cu1 N2 1.917(6) . ?
Cu1 O4 1.929(5) . ?
Cu1 O3 1.943(5) . ?
Cu1 Cu2 2.943(4) . ?
Cu2 O1 1.895(5) . ?
Cu2 O4 1.926(4) . ?
Cu2 N1 1.928(6) . ?
Cu2 O3 1.950(5) . ?
O3 C5 1.324(7) . ?
O1 C11 1.431(8) . ?
N1 C9 1.276(8) . ?
N1 C10 1.478(8) . ?
N2 C8 1.276(8) . ?
N2 C12 1.465(9) . ?
O2 C13 1.396(10) . ?
C5 C4 1.405(9) . ?
C5 C6 1.430(9) . ?
C4 C3 1.414(9) . ?
C4 C9 1.455(9) . ?
C7 C2 1.389(9) . ?
C7 C6 1.398(9) . ?
C6 C8 1.459(9) . ?
C3 C2 1.374(9) . ?
C13 C12 1.418(12) . ?
C2 C1 1.507(9) . ?
C10 C11 1.515(10) . ?
